data_7002485
loop_
_publ_author_name
'Knight, Fergus R.'
'Fuller, Amy L.'
'Slawin, Alexandra M. Z.'
'Woollins, J. Derek'

_publ_section_title
;
 Controlling Cu&#x22EF;Cu distances using halides:
 (8-phenylthionaphth-1-yl)diphenylphosphine copper halide dimers
;
_journal_issue 40
_journal_name_full 'Dalton Transactions'
_journal_page_first 8476
_journal_page_last 8478
_journal_paper_doi 10.1039/b916692k
_journal_year 2009
_chemical_formula_moiety 'C56 H42 Br2 Cu2 P2 S2 '
_chemical_formula_sum 'C56 H42 Br2 Cu2 P2 S2'
_chemical_formula_weight 1127.92
_space_group_IT_number 2
_symmetry_cell_setting triclinic
_symmetry_Int_Tables_number 2
_symmetry_space_group_name_Hall '-P 1'
_symmetry_space_group_name_H-M 'P -1'
_cell_angle_alpha 76.18(2)
_cell_angle_beta 80.20(2)
_cell_angle_gamma 74.909(18)
_cell_formula_units_Z 1
_cell_length_a 10.218(2)
_cell_length_b 10.400(3)
_cell_length_c 11.690(3)
_cell_measurement_reflns_used 4368
_cell_measurement_temperature 125.1
_cell_measurement_theta_max 26.3
_cell_measurement_theta_min 1.8
_cell_volume 1156.9(5)
_computing_cell_refinement CrystalClear
_computing_data_collection CrystalClear
_computing_data_reduction CrystalStructure
_computing_publication_material 'CrystalStructure 3.8'
_computing_structure_refinement SHELXL
_computing_structure_solution SIR2004
_diffrn_detector_area_resol_mean 14.63
_diffrn_measured_fraction_theta_full 0.983
_diffrn_measured_fraction_theta_max 0.983
_diffrn_measurement_device_type 'Rigaku Saturn'
_diffrn_measurement_method \w
_diffrn_radiation_type 'Mo K\a'
_diffrn_radiation_wavelength 0.71075
_diffrn_reflns_av_R_equivalents 0.068
_diffrn_reflns_limit_h_max 12
_diffrn_reflns_limit_h_min -12
_diffrn_reflns_limit_k_max 10
_diffrn_reflns_limit_k_min -12
_diffrn_reflns_limit_l_max 11
_diffrn_reflns_limit_l_min -14
_diffrn_reflns_number 12396
_diffrn_reflns_theta_full 25.00
_diffrn_reflns_theta_max 25.00
_exptl_absorpt_coefficient_mu 2.850
_exptl_absorpt_correction_T_max 0.918
_exptl_absorpt_correction_T_min 0.768
_exptl_absorpt_correction_type multi-scan
_exptl_absorpt_process_details 'Jacobson, R. (1998) Private communication'
_exptl_crystal_colour yellow
_exptl_crystal_density_diffrn 1.619
_exptl_crystal_density_method 'not measured'
_exptl_crystal_description platelet
_exptl_crystal_F_000 568.00
_exptl_crystal_size_max 0.09
_exptl_crystal_size_mid 0.09
_exptl_crystal_size_min 0.03
_refine_diff_density_max 1.44
_refine_diff_density_min -0.81
_refine_ls_extinction_method none
_refine_ls_goodness_of_fit_ref 1.212
_refine_ls_hydrogen_treatment refall
_refine_ls_number_parameters 290
_refine_ls_number_reflns 3998
_refine_ls_R_factor_gt 0.0858
_refine_ls_shift/su_max 0.0230
_refine_ls_structure_factor_coef Fsqd
_refine_ls_weighting_details 'w = 1/[\s^2^(Fo^2^)+(0.0002P)^2^+8.4191P] where P=(Fo^2^+2Fc^2^)/3'
_refine_ls_weighting_scheme calc
_refine_ls_wR_factor_ref 0.1490
_reflns_number_gt 3527
_reflns_number_total 3998
_reflns_threshold_expression F^2^>2.0\s(F^2^)
_cod_data_source_file b916692k.txt
_cod_data_source_block '__FKDW107A-1'
_cod_original_formula_sum 'C56 H42 Br2 Cu2 P2 S2 '
_cod_database_code 7002485

loop_
_symmetry_equiv_pos_site_id
_symmetry_equiv_pos_as_xyz
1 +X,+Y,+Z
2 -X,-Y,-Z

loop_
_atom_site_label
_atom_site_type_symbol
_atom_site_fract_x
_atom_site_fract_y
_atom_site_fract_z
_atom_site_U_iso_or_equiv
_atom_site_adp_type
_atom_site_occupancy
_atom_site_symmetry_multiplicity
_atom_site_calc_flag
_atom_site_refinement_flags
_atom_site_disorder_assembly
_atom_site_disorder_group
Br(1) Br 0.61390(9) 0.03467(9) 1.10308(7) 0.0347(2) Uani 1.00 1 d . . .
Cu(1) Cu 0.58505(11) 0.05769(12) 0.89650(9) 0.0423(3) Uani 1.00 1 d . . .
S(1) S 0.5546(2) 0.2976(2) 0.80009(18) 0.0373(5) Uani 1.00 1 d . . .
P(1) P 0.7497(2) 0.0312(2) 0.74788(19) 0.0327(5) Uani 1.00 1 d . . .
C(1) C 0.6765(7) 0.0957(8) 0.6064(6) 0.0313(18) Uani 1.00 1 d . . .
C(2) C 0.7277(9) 0.0205(9) 0.5196(7) 0.045(2) Uani 1.00 1 d . . .
C(3) C 0.6760(9) 0.0494(9) 0.4108(7) 0.043(2) Uani 1.00 1 d . . .
C(4) C 0.5673(9) 0.1537(9) 0.3900(7) 0.042(2) Uani 1.00 1 d . . .
C(5) C 0.5095(8) 0.2381(8) 0.4722(6) 0.0341(19) Uani 1.00 1 d . . .
C(6) C 0.3985(8) 0.3484(9) 0.4426(7) 0.041(2) Uani 1.00 1 d . . .
C(7) C 0.3393(9) 0.4357(9) 0.5167(7) 0.043(2) Uani 1.00 1 d . . .
C(8) C 0.3890(8) 0.4148(8) 0.6251(7) 0.040(2) Uani 1.00 1 d . . .
C(9) C 0.4951(8) 0.3069(8) 0.6603(6) 0.0330(18) Uani 1.00 1 d . . .
C(10) C 0.5629(8) 0.2127(8) 0.5850(7) 0.0356(19) Uani 1.00 1 d . . .
C(11) C 0.8650(10) -0.1323(10) 0.7290(8) 0.053(2) Uani 1.00 1 d . . .
C(12) C 1.0126(11) -0.1581(9) 0.7129(11) 0.080(4) Uani 1.00 1 d . . .
C(13) C 1.0848(11) -0.2848(10) 0.6949(8) 0.058(2) Uani 1.00 1 d . . .
C(14) C 1.0201(8) -0.3856(8) 0.6940(7) 0.040(2) Uani 1.00 1 d . . .
C(15) C 0.8895(14) -0.3722(11) 0.7232(10) 0.078(3) Uani 1.00 1 d . . .
C(16) C 0.8009(12) -0.2429(11) 0.7429(10) 0.071(3) Uani 1.00 1 d . . .
C(17) C 0.8741(8) 0.1288(8) 0.7420(7) 0.0347(19) Uani 1.00 1 d . . .
C(18) C 0.9254(9) 0.1227(8) 0.8467(7) 0.042(2) Uani 1.00 1 d . . .
C(19) C 1.0339(8) 0.1777(8) 0.8466(8) 0.040(2) Uani 1.00 1 d . . .
C(20) C 1.0939(9) 0.2444(8) 0.7390(8) 0.048(2) Uani 1.00 1 d . . .
C(21) C 1.0399(9) 0.2575(9) 0.6351(8) 0.047(2) Uani 1.00 1 d . . .
C(22) C 0.9324(9) 0.1992(8) 0.6352(7) 0.042(2) Uani 1.00 1 d . . .
C(23) C 0.4139(9) 0.4004(8) 0.8729(7) 0.040(2) Uani 1.00 1 d . . .
C(24) C 0.4172(10) 0.5316(10) 0.8791(8) 0.051(2) Uani 1.00 1 d . . .
C(25) C 0.3095(11) 0.6095(10) 0.9416(9) 0.059(2) Uani 1.00 1 d . . .
C(26) C 0.2011(12) 0.5567(12) 0.9923(11) 0.074(3) Uani 1.00 1 d . . .
C(27) C 0.1939(11) 0.4283(11) 0.9844(10) 0.067(3) Uani 1.00 1 d . . .
C(28) C 0.3027(9) 0.3485(9) 0.9283(8) 0.051(2) Uani 1.00 1 d . . .
H(2) H 0.8025 -0.0553 0.5346 0.054 Uiso 1.00 1 c R . .
H(3) H 0.7168 -0.0036 0.3526 0.051 Uiso 1.00 1 c R . .
H(4) H 0.5284 0.1708 0.3180 0.050 Uiso 1.00 1 c R . .
H(6) H 0.3641 0.3621 0.3690 0.049 Uiso 1.00 1 c R . .
H(7) H 0.2651 0.5098 0.4948 0.051 Uiso 1.00 1 c R . .
H(8) H 0.3488 0.4767 0.6762 0.048 Uiso 1.00 1 c R . .
H(12) H 1.0582 -0.0899 0.7146 0.096 Uiso 1.00 1 c R . .
H(13) H 1.1816 -0.3033 0.6827 0.070 Uiso 1.00 1 c R . .
H(14) H 1.0727 -0.4674 0.6714 0.048 Uiso 1.00 1 c R . .
H(15) H 0.8509 -0.4483 0.7319 0.094 Uiso 1.00 1 c R . .
H(16) H 0.7053 -0.2326 0.7640 0.085 Uiso 1.00 1 c R . .
H(18) H 0.8843 0.0794 0.9198 0.050 Uiso 1.00 1 c R . .
H(19) H 1.0683 0.1708 0.9189 0.049 Uiso 1.00 1 c R . .
H(20) H 1.1709 0.2800 0.7379 0.057 Uiso 1.00 1 c R . .
H(21) H 1.0767 0.3069 0.5629 0.056 Uiso 1.00 1 c R . .
H(22) H 0.8978 0.2067 0.5629 0.050 Uiso 1.00 1 c R . .
H(24) H 0.4932 0.5682 0.8407 0.061 Uiso 1.00 1 c R . .
H(25) H 0.3124 0.6979 0.9482 0.070 Uiso 1.00 1 c R . .
H(26) H 0.1273 0.6094 1.0347 0.089 Uiso 1.00 1 c R . .
H(27) H 0.1143 0.3954 1.0175 0.080 Uiso 1.00 1 c R . .
H(28) H 0.3014 0.2577 0.9276 0.062 Uiso 1.00 1 c R . .

loop_
_atom_site_aniso_label
_atom_site_aniso_U_11
_atom_site_aniso_U_22
_atom_site_aniso_U_33
_atom_site_aniso_U_12
_atom_site_aniso_U_13
_atom_site_aniso_U_23
Br(1) 0.0333(4) 0.0461(5) 0.0297(4) -0.0138(3) -0.0021(3) -0.0135(3)
Cu(1) 0.0409(6) 0.0549(7) 0.0338(6) -0.0184(5) -0.0047(4) -0.0057(5)
S(1) 0.0380(12) 0.0433(12) 0.0335(11) -0.0095(10) -0.0053(9) -0.0125(9)
P(1) 0.0313(12) 0.0349(12) 0.0325(11) -0.0050(9) -0.0035(9) -0.0114(9)
C(1) 0.025(4) 0.035(4) 0.031(4) 0.001(3) -0.004(3) -0.011(3)
C(2) 0.042(5) 0.047(5) 0.045(5) -0.000(4) -0.001(4) -0.023(4)
C(3) 0.039(5) 0.058(5) 0.034(4) 0.001(4) -0.003(4) -0.027(4)
C(4) 0.041(5) 0.053(5) 0.034(4) -0.011(4) -0.003(4) -0.015(4)
C(5) 0.031(4) 0.040(4) 0.032(4) -0.007(3) -0.004(3) -0.009(3)
C(6) 0.035(5) 0.062(6) 0.029(4) -0.013(4) -0.005(3) -0.013(4)
C(7) 0.037(5) 0.045(5) 0.042(5) -0.001(4) -0.005(4) -0.010(4)
C(8) 0.036(5) 0.041(5) 0.041(4) -0.003(4) -0.008(4) -0.009(4)
C(9) 0.035(4) 0.044(5) 0.023(4) -0.016(4) -0.001(3) -0.007(3)
C(10) 0.036(4) 0.037(4) 0.034(4) -0.011(3) -0.003(3) -0.007(3)
C(11) 0.058(6) 0.054(6) 0.048(5) -0.019(5) -0.004(5) -0.009(4)
C(12) 0.052(6) 0.032(5) 0.139(10) -0.016(5) 0.067(7) -0.035(6)
C(13) 0.052(6) 0.065(7) 0.050(6) -0.003(5) 0.000(5) -0.015(5)
C(14) 0.026(4) 0.037(5) 0.055(5) -0.008(4) 0.016(4) -0.021(4)
C(15) 0.106(11) 0.046(6) 0.093(9) -0.012(6) -0.046(8) -0.016(6)
C(16) 0.065(7) 0.067(7) 0.085(8) -0.015(6) -0.012(6) -0.021(6)
C(17) 0.026(4) 0.036(4) 0.039(4) 0.002(3) -0.004(3) -0.011(3)
C(18) 0.046(5) 0.043(5) 0.037(4) -0.007(4) -0.003(4) -0.013(4)
C(19) 0.034(5) 0.035(4) 0.057(5) -0.011(4) -0.009(4) -0.012(4)
C(20) 0.039(5) 0.037(5) 0.068(6) -0.010(4) -0.003(4) -0.014(4)
C(21) 0.047(5) 0.037(5) 0.055(5) -0.013(4) -0.005(4) -0.004(4)
C(22) 0.041(5) 0.047(5) 0.031(4) -0.004(4) -0.003(4) -0.004(4)
C(23) 0.050(5) 0.033(4) 0.036(4) -0.005(4) -0.005(4) -0.013(3)
C(24) 0.057(6) 0.059(6) 0.043(5) -0.017(5) -0.002(4) -0.019(4)
C(25) 0.071(7) 0.045(6) 0.064(6) -0.005(5) -0.009(6) -0.027(5)
C(26) 0.053(7) 0.075(8) 0.101(9) -0.003(6) 0.001(6) -0.049(7)
C(27) 0.047(6) 0.068(7) 0.088(8) -0.014(5) 0.010(5) -0.035(6)
C(28) 0.042(5) 0.045(5) 0.063(6) 0.001(4) 0.008(4) -0.026(4)

loop_
_atom_type_symbol
_atom_type_description
_atom_type_scat_dispersion_real
_atom_type_scat_dispersion_imag
_atom_type_scat_source
C C 0.003 0.002
;
International Tables for Crystallography
(1992, Vol. C, Tables 4.2.6.8 and 6.1.1.4)
;
H H 0.000 0.000
;
International Tables for Crystallography
(1992, Vol. C, Table 6.1.1.4)
;
Br Br -0.290 2.459
;
International Tables for Crystallography
(1992, Vol. C, Tables 4.2.6.8 and 6.1.1.4)
;
Cu Cu 0.320 1.265
;
International Tables for Crystallography
(1992, Vol. C, Tables 4.2.6.8 and 6.1.1.4)
;
P P 0.102 0.094
;
International Tables for Crystallography
(1992, Vol. C, Tables 4.2.6.8 and 6.1.1.4)
;
S S 0.125 0.123
;
International Tables for Crystallography
(1992, Vol. C, Tables 4.2.6.8 and 6.1.1.4)
;

loop_
_geom_angle_atom_site_label_1
_geom_angle_atom_site_label_2
_geom_angle_atom_site_label_3
_geom_angle
_geom_angle_publ_flag
_geom_angle_site_symmetry_1
_geom_angle_site_symmetry_2
_geom_angle_site_symmetry_3
Cu(1) Br(1) Cu(1) 73.55(4) yes . . 2_657
Br(1) Cu(1) Br(1) 106.45(4) yes . . 2_657
Br(1) Cu(1) S(1) 108.47(7) yes . . .
Br(1) Cu(1) P(1) 126.62(8) yes . . .
Br(1) Cu(1) S(1) 113.12(7) yes 2_657 . .
Br(1) Cu(1) P(1) 116.52(9) yes 2_657 . .
S(1) Cu(1) P(1) 82.89(7) yes . . .
Cu(1) S(1) C(9) 104.0(3) yes . . .
Cu(1) S(1) C(23) 111.4(2) yes . . .
C(9) S(1) C(23) 102.7(4) yes . . .
Cu(1) P(1) C(1) 109.4(2) yes . . .
Cu(1) P(1) C(11) 124.6(3) yes . . .
Cu(1) P(1) C(17) 112.3(2) yes . . .
C(1) P(1) C(11) 103.5(4) yes . . .
C(1) P(1) C(17) 105.6(3) yes . . .
C(11) P(1) C(17) 99.6(4) yes . . .
P(1) C(1) C(2) 116.6(5) yes . . .
P(1) C(1) C(10) 124.1(6) yes . . .
C(2) C(1) C(10) 119.1(7) yes . . .
C(1) C(2) C(3) 123.8(7) yes . . .
C(2) C(3) C(4) 118.7(8) yes . . .
C(3) C(4) C(5) 121.7(8) yes . . .
C(4) C(5) C(6) 118.6(7) yes . . .
C(4) C(5) C(10) 120.9(6) yes . . .
C(6) C(5) C(10) 120.5(7) yes . . .
C(5) C(6) C(7) 121.8(8) yes . . .
C(6) C(7) C(8) 119.1(7) yes . . .
C(7) C(8) C(9) 121.9(8) yes . . .
S(1) C(9) C(8) 116.9(6) yes . . .
S(1) C(9) C(10) 121.4(5) yes . . .
C(8) C(9) C(10) 121.5(7) yes . . .
C(1) C(10) C(5) 115.8(7) yes . . .
C(1) C(10) C(9) 129.0(7) yes . . .
C(5) C(10) C(9) 115.2(6) yes . . .
P(1) C(11) C(12) 124.8(8) yes . . .
P(1) C(11) C(16) 115.7(7) yes . . .
C(12) C(11) C(16) 119.2(8) yes . . .
C(11) C(12) C(13) 117.8(10) yes . . .
C(12) C(13) C(14) 121.8(9) yes . . .
C(13) C(14) C(15) 122.0(9) yes . . .
C(14) C(15) C(16) 121.4(12) yes . . .
C(11) C(16) C(15) 116.7(10) yes . . .
P(1) C(17) C(18) 118.2(6) yes . . .
P(1) C(17) C(22) 123.2(7) yes . . .
C(18) C(17) C(22) 118.2(8) yes . . .
C(17) C(18) C(19) 121.5(7) yes . . .
C(18) C(19) C(20) 119.8(9) yes . . .
C(19) C(20) C(21) 119.4(9) yes . . .
C(20) C(21) C(22) 120.5(8) yes . . .
C(17) C(22) C(21) 120.4(8) yes . . .
S(1) C(23) C(24) 120.5(7) yes . . .
S(1) C(23) C(28) 120.0(7) yes . . .
C(24) C(23) C(28) 119.4(8) yes . . .
C(23) C(24) C(25) 120.3(9) yes . . .
C(24) C(25) C(26) 118.6(11) yes . . .
C(25) C(26) C(27) 122.1(10) yes . . .
C(26) C(27) C(28) 119.5(10) yes . . .
C(23) C(28) C(27) 119.9(10) yes . . .
C(1) C(2) H(2) 118.1 no . . .
C(3) C(2) H(2) 118.1 no . . .
C(2) C(3) H(3) 120.7 no . . .
C(4) C(3) H(3) 120.7 no . . .
C(3) C(4) H(4) 119.2 no . . .
C(5) C(4) H(4) 119.2 no . . .
C(5) C(6) H(6) 119.1 no . . .
C(7) C(6) H(6) 119.1 no . . .
C(6) C(7) H(7) 120.5 no . . .
C(8) C(7) H(7) 120.5 no . . .
C(7) C(8) H(8) 119.1 no . . .
C(9) C(8) H(8) 119.1 no . . .
C(11) C(12) H(12) 121.1 no . . .
C(13) C(12) H(12) 121.1 no . . .
C(12) C(13) H(13) 119.1 no . . .
C(14) C(13) H(13) 119.1 no . . .
C(13) C(14) H(14) 119.0 no . . .
C(15) C(14) H(14) 119.0 no . . .
C(14) C(15) H(15) 119.3 no . . .
C(16) C(15) H(15) 119.3 no . . .
C(11) C(16) H(16) 121.6 no . . .
C(15) C(16) H(16) 121.6 no . . .
C(17) C(18) H(18) 119.2 no . . .
C(19) C(18) H(18) 119.2 no . . .
C(18) C(19) H(19) 120.1 no . . .
C(20) C(19) H(19) 120.1 no . . .
C(19) C(20) H(20) 120.3 no . . .
C(21) C(20) H(20) 120.3 no . . .
C(20) C(21) H(21) 119.7 no . . .
C(22) C(21) H(21) 119.7 no . . .
C(17) C(22) H(22) 119.8 no . . .
C(21) C(22) H(22) 119.8 no . . .
C(23) C(24) H(24) 119.8 no . . .
C(25) C(24) H(24) 119.8 no . . .
C(24) C(25) H(25) 120.7 no . . .
C(26) C(25) H(25) 120.7 no . . .
C(25) C(26) H(26) 119.0 no . . .
C(27) C(26) H(26) 119.0 no . . .
C(26) C(27) H(27) 120.3 no . . .
C(28) C(27) H(27) 120.3 no . . .
C(23) C(28) H(28) 120.0 no . . .
C(27) C(28) H(28) 120.0 no . . .

loop_
_geom_bond_atom_site_label_1
_geom_bond_atom_site_label_2
_geom_bond_distance
_geom_bond_publ_flag
_geom_bond_site_symmetry_1
_geom_bond_site_symmetry_2
Br(1) Cu(1) 2.4301(14) yes . .
Br(1) Cu(1) 2.4630(16) yes . 2_657
Cu(1) S(1) 2.442(2) yes . .
Cu(1) P(1) 2.217(2) yes . .
S(1) C(9) 1.812(8) yes . .
S(1) C(23) 1.775(8) yes . .
P(1) C(1) 1.837(8) yes . .
P(1) C(11) 1.837(9) yes . .
P(1) C(17) 1.806(10) yes . .
C(1) C(2) 1.378(12) yes . .
C(1) C(10) 1.452(10) yes . .
C(2) C(3) 1.397(13) yes . .
C(3) C(4) 1.344(11) yes . .
C(4) C(5) 1.408(12) yes . .
C(5) C(6) 1.410(10) yes . .
C(5) C(10) 1.453(12) yes . .
C(6) C(7) 1.360(13) yes . .
C(7) C(8) 1.394(13) yes . .
C(8) C(9) 1.379(10) yes . .
C(9) C(10) 1.437(11) yes . .
C(11) C(12) 1.449(15) yes . .
C(11) C(16) 1.430(18) yes . .
C(12) C(13) 1.378(14) yes . .
C(13) C(14) 1.380(16) yes . .
C(14) C(15) 1.299(16) yes . .
C(15) C(16) 1.458(15) yes . .
C(17) C(18) 1.393(13) yes . .
C(17) C(22) 1.409(11) yes . .
C(18) C(19) 1.374(14) yes . .
C(19) C(20) 1.407(12) yes . .
C(20) C(21) 1.382(15) yes . .
C(21) C(22) 1.385(15) yes . .
C(23) C(24) 1.394(14) yes . .
C(23) C(28) 1.380(13) yes . .
C(24) C(25) 1.394(13) yes . .
C(25) C(26) 1.348(17) yes . .
C(26) C(27) 1.383(19) yes . .
C(27) C(28) 1.374(14) yes . .
C(2) H(2) 0.950 no . .
C(3) H(3) 0.950 no . .
C(4) H(4) 0.950 no . .
C(6) H(6) 0.950 no . .
C(7) H(7) 0.950 no . .
C(8) H(8) 0.950 no . .
C(12) H(12) 0.950 no . .
C(13) H(13) 0.950 no . .
C(14) H(14) 0.950 no . .
C(15) H(15) 0.950 no . .
C(16) H(16) 0.950 no . .
C(18) H(18) 0.950 no . .
C(19) H(19) 0.950 no . .
C(20) H(20) 0.950 no . .
C(21) H(21) 0.950 no . .
C(22) H(22) 0.950 no . .
C(24) H(24) 0.950 no . .
C(25) H(25) 0.950 no . .
C(26) H(26) 0.950 no . .
C(27) H(27) 0.950 no . .
C(28) H(28) 0.950 no . .

loop_
_geom_contact_atom_site_label_1
_geom_contact_atom_site_label_2
_geom_contact_distance
_geom_contact_publ_flag
_geom_contact_site_symmetry_1
_geom_contact_site_symmetry_2
C(6) C(8) 3.560(14) ? . 2_666
C(7) C(8) 3.510(13) ? . 2_666
C(7) C(9) 3.582(12) ? . 2_666
C(8) C(6) 3.560(14) ? . 2_666
C(8) C(7) 3.510(13) ? . 2_666
C(9) C(7) 3.582(12) ? . 2_666
C(24) C(24) 3.382(14) ? . 2_667
C(24) C(25) 3.569(15) ? . 2_667
C(25) C(24) 3.569(15) ? . 2_667
Br(1) H(3) 3.169 ? . 1_556
Br(1) H(4) 3.064 ? . 1_556
Br(1) H(19) 3.397 ? . 2_757
Br(1) H(25) 2.967 ? . 2_667
S(1) H(25) 3.459 ? . 2_667
C(2) H(12) 3.262 ? . 2_756
C(2) H(13) 3.529 ? . 2_756
C(3) H(12) 2.941 ? . 2_756
C(3) H(13) 3.219 ? . 2_756
C(4) H(13) 3.230 ? . 2_756
C(4) H(16) 3.389 ? . 2_656
C(4) H(24) 3.454 ? . 2_666
C(5) H(8) 3.581 ? . 2_666
C(5) H(13) 3.504 ? . 2_756
C(6) H(8) 3.453 ? . 2_666
C(6) H(15) 3.334 ? . 2_656
C(6) H(16) 3.368 ? . 2_656
C(6) H(21) 3.442 ? . 1_455
C(6) H(24) 3.291 ? . 2_666
C(7) H(13) 3.592 ? . 1_465
C(7) H(14) 3.077 ? . 1_465
C(7) H(20) 3.194 ? . 1_455
C(7) H(21) 3.212 ? . 1_455
C(8) H(13) 3.280 ? . 1_465
C(8) H(14) 3.147 ? . 1_465
C(8) H(20) 2.901 ? . 1_455
C(9) H(7) 3.492 ? . 2_666
C(9) H(20) 3.348 ? . 1_455
C(12) H(3) 3.484 ? . 2_756
C(12) H(22) 3.319 ? . 2_756
C(13) H(7) 3.506 ? . 1_645
C(13) H(8) 3.170 ? . 1_645
C(13) H(22) 2.915 ? . 2_756
C(14) H(7) 3.268 ? . 1_645
C(14) H(8) 3.282 ? . 1_645
C(14) H(20) 3.370 ? . 1_545
C(14) H(21) 3.176 ? . 2_756
C(14) H(22) 3.236 ? . 2_756
C(15) H(6) 2.940 ? . 2_656
C(15) H(21) 3.227 ? . 2_756
C(16) H(4) 3.412 ? . 2_656
C(16) H(6) 2.951 ? . 2_656
C(18) H(18) 3.548 ? . 2_757
C(18) H(19) 3.576 ? . 2_757
C(18) H(25) 3.595 ? . 2_667
C(18) H(26) 3.284 ? . 2_667
C(19) H(3) 3.576 ? . 2_756
C(19) H(18) 3.380 ? . 2_757
C(19) H(26) 2.886 ? . 2_667
C(19) H(28) 3.391 ? . 1_655
C(20) H(3) 3.035 ? . 2_756
C(20) H(14) 2.872 ? . 1_565
C(20) H(15) 3.493 ? . 1_565
C(20) H(26) 3.537 ? . 2_667
C(20) H(28) 3.356 ? . 1_655
C(21) H(2) 3.176 ? . 2_756
C(21) H(3) 3.114 ? . 2_756
C(21) H(14) 3.100 ? . 1_565
C(21) H(15) 3.494 ? . 1_565
C(22) H(2) 3.316 ? . 2_756
C(22) H(7) 3.348 ? . 2_666
C(23) H(25) 3.566 ? . 2_667
C(24) H(4) 3.500 ? . 2_666
C(24) H(6) 3.490 ? . 2_666
C(24) H(13) 3.444 ? . 1_465
C(24) H(24) 3.397 ? . 2_667
C(25) H(13) 3.332 ? . 1_465
C(25) H(24) 3.394 ? . 2_667
C(26) H(13) 3.582 ? . 1_465
C(26) H(27) 3.147 ? . 2_567
C(27) H(19) 3.536 ? . 1_455
C(27) H(26) 3.455 ? . 2_567
C(27) H(27) 3.205 ? . 2_567
C(28) H(19) 3.414 ? . 1_455
C(28) H(20) 3.090 ? . 1_455
H(2) C(21) 3.176 ? . 2_756
H(2) C(22) 3.316 ? . 2_756
H(2) H(12) 3.225 ? . 2_756
H(2) H(21) 2.989 ? . 2_756
H(2) H(22) 3.211 ? . 2_756
H(3) Br(1) 3.169 ? . 1_554
H(3) C(12) 3.484 ? . 2_756
H(3) C(19) 3.576 ? . 2_756
H(3) C(20) 3.035 ? . 2_756
H(3) C(21) 3.114 ? . 2_756
H(3) H(12) 2.652 ? . 2_756
H(3) H(13) 3.519 ? . 2_756
H(3) H(20) 3.166 ? . 2_756
H(3) H(21) 3.337 ? . 2_756
H(4) Br(1) 3.064 ? . 1_554
H(4) C(16) 3.412 ? . 2_656
H(4) C(24) 3.500 ? . 2_666
H(4) H(13) 3.576 ? . 2_756
H(4) H(16) 2.593 ? . 2_656
H(4) H(24) 2.878 ? . 2_666
H(4) H(25) 3.405 ? . 2_666
H(6) C(15) 2.940 ? . 2_656
H(6) C(16) 2.951 ? . 2_656
H(6) C(24) 3.490 ? . 2_666
H(6) H(15) 2.524 ? . 2_656
H(6) H(16) 2.571 ? . 2_656
H(6) H(21) 3.475 ? . 1_455
H(6) H(24) 2.674 ? . 2_666
H(7) C(9) 3.492 ? . 2_666
H(7) C(13) 3.506 ? . 1_465
H(7) C(14) 3.268 ? . 1_465
H(7) C(22) 3.348 ? . 2_666
H(7) H(13) 3.141 ? . 1_465
H(7) H(14) 2.606 ? . 1_465
H(7) H(15) 3.333 ? . 2_656
H(7) H(20) 3.425 ? . 1_455
H(7) H(21) 3.096 ? . 1_455
H(7) H(22) 2.966 ? . 2_666
H(8) C(5) 3.581 ? . 2_666
H(8) C(6) 3.453 ? . 2_666
H(8) C(13) 3.170 ? . 1_465
H(8) C(14) 3.282 ? . 1_465
H(8) H(13) 2.482 ? . 1_465
H(8) H(14) 2.735 ? . 1_465
H(8) H(20) 2.965 ? . 1_455
H(12) C(2) 3.262 ? . 2_756
H(12) C(3) 2.941 ? . 2_756
H(12) H(2) 3.225 ? . 2_756
H(12) H(3) 2.652 ? . 2_756
H(13) C(2) 3.529 ? . 2_756
H(13) C(3) 3.219 ? . 2_756
H(13) C(4) 3.230 ? . 2_756
H(13) C(5) 3.504 ? . 2_756
H(13) C(7) 3.592 ? . 1_645
H(13) C(8) 3.280 ? . 1_645
H(13) C(24) 3.444 ? . 1_645
H(13) C(25) 3.332 ? . 1_645
H(13) C(26) 3.582 ? . 1_645
H(13) H(3) 3.519 ? . 2_756
H(13) H(4) 3.576 ? . 2_756
H(13) H(7) 3.141 ? . 1_645
H(13) H(8) 2.482 ? . 1_645
H(13) H(22) 2.984 ? . 2_756
H(13) H(25) 3.586 ? . 1_645
H(14) C(7) 3.077 ? . 1_645
H(14) C(8) 3.147 ? . 1_645
H(14) C(20) 2.872 ? . 1_545
H(14) C(21) 3.100 ? . 1_545
H(14) H(7) 2.606 ? . 1_645
H(14) H(8) 2.735 ? . 1_645
H(14) H(20) 2.536 ? . 1_545
H(14) H(21) 2.911 ? . 1_545
H(14) H(21) 3.245 ? . 2_756
H(14) H(22) 3.397 ? . 2_756
H(15) C(6) 3.334 ? . 2_656
H(15) C(20) 3.493 ? . 1_545
H(15) C(21) 3.494 ? . 1_545
H(15) H(6) 2.524 ? . 2_656
H(15) H(7) 3.333 ? . 2_656
H(15) H(21) 3.444 ? . 2_756
H(16) C(4) 3.389 ? . 2_656
H(16) C(6) 3.368 ? . 2_656
H(16) H(4) 2.593 ? . 2_656
H(16) H(6) 2.571 ? . 2_656
H(16) H(24) 3.254 ? . 1_545
H(18) C(18) 3.548 ? . 2_757
H(18) C(19) 3.380 ? . 2_757
H(18) H(18) 3.135 ? . 2_757
H(18) H(19) 2.805 ? . 2_757
H(18) H(25) 3.164 ? . 2_667
H(18) H(26) 3.372 ? . 2_667
H(19) Br(1) 3.397 ? . 2_757
H(19) C(18) 3.576 ? . 2_757
H(19) C(27) 3.536 ? . 1_655
H(19) C(28) 3.414 ? . 1_655
H(19) H(18) 2.805 ? . 2_757
H(19) H(26) 2.713 ? . 2_667
H(19) H(27) 3.008 ? . 1_655
H(19) H(28) 2.783 ? . 1_655
H(20) C(7) 3.194 ? . 1_655
H(20) C(8) 2.901 ? . 1_655
H(20) C(9) 3.348 ? . 1_655
H(20) C(14) 3.370 ? . 1_565
H(20) C(28) 3.090 ? . 1_655
H(20) H(3) 3.166 ? . 2_756
H(20) H(7) 3.425 ? . 1_655
H(20) H(8) 2.965 ? . 1_655
H(20) H(14) 2.536 ? . 1_565
H(20) H(28) 2.711 ? . 1_655
H(21) C(6) 3.442 ? . 1_655
H(21) C(7) 3.212 ? . 1_655
H(21) C(14) 3.176 ? . 2_756
H(21) C(15) 3.227 ? . 2_756
H(21) H(2) 2.989 ? . 2_756
H(21) H(3) 3.337 ? . 2_756
H(21) H(6) 3.475 ? . 1_655
H(21) H(7) 3.096 ? . 1_655
H(21) H(14) 2.911 ? . 1_565
H(21) H(14) 3.245 ? . 2_756
H(21) H(15) 3.444 ? . 2_756
H(22) C(12) 3.319 ? . 2_756
H(22) C(13) 2.915 ? . 2_756
H(22) C(14) 3.236 ? . 2_756
H(22) H(2) 3.211 ? . 2_756
H(22) H(7) 2.966 ? . 2_666
H(22) H(13) 2.984 ? . 2_756
H(22) H(14) 3.397 ? . 2_756
H(24) C(4) 3.454 ? . 2_666
H(24) C(6) 3.291 ? . 2_666
H(24) C(24) 3.397 ? . 2_667
H(24) C(25) 3.394 ? . 2_667
H(24) H(4) 2.878 ? . 2_666
H(24) H(6) 2.674 ? . 2_666
H(24) H(16) 3.254 ? . 1_565
H(25) Br(1) 2.967 ? . 2_667
H(25) S(1) 3.459 ? . 2_667
H(25) C(18) 3.595 ? . 2_667
H(25) C(23) 3.566 ? . 2_667
H(25) H(4) 3.405 ? . 2_666
H(25) H(13) 3.586 ? . 1_465
H(25) H(18) 3.164 ? . 2_667
H(26) C(18) 3.284 ? . 2_667
H(26) C(19) 2.886 ? . 2_667
H(26) C(20) 3.537 ? . 2_667
H(26) C(27) 3.455 ? . 2_567
H(26) H(18) 3.372 ? . 2_667
H(26) H(19) 2.713 ? . 2_667
H(26) H(27) 2.658 ? . 2_567
H(27) C(26) 3.147 ? . 2_567
H(27) C(27) 3.205 ? . 2_567
H(27) H(19) 3.008 ? . 1_455
H(27) H(26) 2.658 ? . 2_567
H(27) H(27) 2.758 ? . 2_567
H(28) C(19) 3.391 ? . 1_455
H(28) C(20) 3.356 ? . 1_455
H(28) H(19) 2.783 ? . 1_455
H(28) H(20) 2.711 ? . 1_455
S(1) P(1) 3.089(3) ? . .

loop_
_geom_torsion_atom_site_label_1
_geom_torsion_atom_site_label_2
_geom_torsion_atom_site_label_3
_geom_torsion_atom_site_label_4
_geom_torsion
_geom_torsion_publ_flag
_geom_torsion_site_symmetry_1
_geom_torsion_site_symmetry_2
_geom_torsion_site_symmetry_3
_geom_torsion_site_symmetry_4
Cu(1) Br(1) Cu(1) S(1) 119.02(7) ? . . 2_657 2_657
Cu(1) Br(1) Cu(1) P(1) -147.39(7) ? . . 2_657 2_657
Cu(1) Br(1) Cu(1) S(1) 122.02(7) ? 2_657 . . .
Cu(1) Br(1) Cu(1) P(1) -143.07(10) ? 2_657 . . .
Br(1) Cu(1) S(1) C(9) -167.1(2) ? . . . .
Br(1) Cu(1) S(1) C(23) -57.2(3) ? . . . .
Br(1) Cu(1) P(1) C(1) -167.6(3) ? . . . .
Br(1) Cu(1) P(1) C(11) 69.5(5) ? . . . .
Br(1) Cu(1) P(1) C(17) -50.6(2) ? . . . .
Br(1) Cu(1) S(1) C(9) -49.2(2) ? 2_657 . . .
Br(1) Cu(1) S(1) C(23) 60.7(3) ? 2_657 . . .
Br(1) Cu(1) P(1) C(1) 52.5(3) ? 2_657 . . .
Br(1) Cu(1) P(1) C(11) -70.4(4) ? 2_657 . . .
Br(1) Cu(1) P(1) C(17) 169.5(2) ? 2_657 . . .
S(1) Cu(1) P(1) C(1) -59.8(3) ? . . . .
S(1) Cu(1) P(1) C(11) 177.2(4) ? . . . .
S(1) Cu(1) P(1) C(17) 57.1(2) ? . . . .
P(1) Cu(1) S(1) C(9) 66.6(2) ? . . . .
P(1) Cu(1) S(1) C(23) 176.5(3) ? . . . .
Cu(1) S(1) C(9) C(8) 136.7(6) ? . . . .
Cu(1) S(1) C(9) C(10) -48.5(7) ? . . . .
Cu(1) S(1) C(23) C(24) 145.8(6) ? . . . .
Cu(1) S(1) C(23) C(28) -31.3(8) ? . . . .
C(9) S(1) C(23) C(24) -103.4(8) ? . . . .
C(9) S(1) C(23) C(28) 79.4(8) ? . . . .
C(23) S(1) C(9) C(8) 20.5(8) ? . . . .
C(23) S(1) C(9) C(10) -164.7(7) ? . . . .
Cu(1) P(1) C(1) C(2) -139.8(6) ? . . . .
Cu(1) P(1) C(1) C(10) 35.2(8) ? . . . .
Cu(1) P(1) C(11) C(12) -126.7(8) ? . . . .
Cu(1) P(1) C(11) C(16) 47.3(9) ? . . . .
Cu(1) P(1) C(17) C(18) 47.3(6) ? . . . .
Cu(1) P(1) C(17) C(22) -139.6(6) ? . . . .
C(1) P(1) C(11) C(12) 107.8(9) ? . . . .
C(1) P(1) C(11) C(16) -78.2(8) ? . . . .
C(11) P(1) C(1) C(2) -5.1(8) ? . . . .
C(11) P(1) C(1) C(10) 169.9(7) ? . . . .
C(1) P(1) C(17) C(18) 166.5(6) ? . . . .
C(1) P(1) C(17) C(22) -20.4(7) ? . . . .
C(17) P(1) C(1) C(2) 99.1(7) ? . . . .
C(17) P(1) C(1) C(10) -85.9(7) ? . . . .
C(11) P(1) C(17) C(18) -86.4(6) ? . . . .
C(11) P(1) C(17) C(22) 86.6(7) ? . . . .
C(17) P(1) C(11) C(12) -0.9(9) ? . . . .
C(17) P(1) C(11) C(16) 173.0(8) ? . . . .
P(1) C(1) C(2) C(3) 174.8(7) ? . . . .
P(1) C(1) C(10) C(5) -173.1(6) ? . . . .
P(1) C(1) C(10) C(9) 6.5(13) ? . . . .
C(2) C(1) C(10) C(5) 1.8(12) ? . . . .
C(2) C(1) C(10) C(9) -178.6(9) ? . . . .
C(10) C(1) C(2) C(3) -0.5(13) ? . . . .
C(1) C(2) C(3) C(4) -2.2(15) ? . . . .
C(2) C(3) C(4) C(5) 3.5(14) ? . . . .
C(3) C(4) C(5) C(6) 177.9(9) ? . . . .
C(3) C(4) C(5) C(10) -2.1(14) ? . . . .
C(4) C(5) C(6) C(7) -178.7(9) ? . . . .
C(4) C(5) C(10) C(1) -0.6(12) ? . . . .
C(4) C(5) C(10) C(9) 179.7(7) ? . . . .
C(6) C(5) C(10) C(1) 179.4(8) ? . . . .
C(6) C(5) C(10) C(9) -0.2(9) ? . . . .
C(10) C(5) C(6) C(7) 1.2(14) ? . . . .
C(5) C(6) C(7) C(8) -0.6(13) ? . . . .
C(6) C(7) C(8) C(9) -1.1(14) ? . . . .
C(7) C(8) C(9) S(1) 177.0(7) ? . . . .
C(7) C(8) C(9) C(10) 2.1(14) ? . . . .
S(1) C(9) C(10) C(1) 4.4(13) ? . . . .
S(1) C(9) C(10) C(5) -176.0(6) ? . . . .
C(8) C(9) C(10) C(1) 179.0(9) ? . . . .
C(8) C(9) C(10) C(5) -1.4(12) ? . . . .
P(1) C(11) C(12) C(13) -177.3(8) ? . . . .
P(1) C(11) C(16) C(15) 177.3(8) ? . . . .
C(12) C(11) C(16) C(15) -8.4(15) ? . . . .
C(16) C(11) C(12) C(13) 9.0(16) ? . . . .
C(11) C(12) C(13) C(14) -1.1(16) ? . . . .
C(12) C(13) C(14) C(15) -7.9(15) ? . . . .
C(13) C(14) C(15) C(16) 8.5(17) ? . . . .
C(14) C(15) C(16) C(11) -0.2(14) ? . . . .
P(1) C(17) C(18) C(19) 170.4(6) ? . . . .
P(1) C(17) C(22) C(21) -171.6(6) ? . . . .
C(18) C(17) C(22) C(21) 1.5(11) ? . . . .
C(22) C(17) C(18) C(19) -3.0(12) ? . . . .
C(17) C(18) C(19) C(20) 1.2(12) ? . . . .
C(18) C(19) C(20) C(21) 2.1(12) ? . . . .
C(19) C(20) C(21) C(22) -3.6(12) ? . . . .
C(20) C(21) C(22) C(17) 1.8(12) ? . . . .
S(1) C(23) C(24) C(25) -176.7(7) ? . . . .
S(1) C(23) C(28) C(27) -179.9(6) ? . . . .
C(24) C(23) C(28) C(27) 2.9(14) ? . . . .
C(28) C(23) C(24) C(25) 0.5(11) ? . . . .
C(23) C(24) C(25) C(26) -2.0(15) ? . . . .
C(24) C(25) C(26) C(27) 0.1(14) ? . . . .
C(25) C(26) C(27) C(28) 3.2(18) ? . . . .
C(26) C(27) C(28) C(23) -4.7(16) ? . . . .
